data_7718660
loop_
_publ_author_name
'Gao, Mengke'
'Zhang, Shiming'
'Yan, Yayu'
'Qian, Zehao'
'Qin, Liyang'
'Liu, Xiaoyu'
'Ding, Qing-Rong'
'Li, Qiaohong'
'Wu, Xin'
'Zhang, Jian'

_publ_section_title
;
 Precisely tailoring Lewis pairs in polyoxotitanium clusters for efficient
 photocatalytic production of hydrogen peroxide.
;
_journal_issue 22
_journal_name_full 'Dalton transactions (Cambridge, England : 2003)'
_journal_page_first 9016
_journal_page_last 9020
_journal_paper_doi 10.1039/d5dt00085h
_journal_volume 54
_journal_year 2025
_chemical_formula_moiety 'C43 H61 Co N2 O16 P3 Ti3, 0.5[], 1[]'
_chemical_formula_sum 'C42 H62 Co N3 O16 P3 Ti3'
_chemical_formula_weight 1160.48
_chemical_name_systematic 'Ti3Co cluster'
_space_group_crystal_system monoclinic
_space_group_IT_number 14
_space_group_name_Hall '-P 2ybc'
_space_group_name_H-M_alt 'P 1 21/c 1'
_atom_sites_solution_hydrogens geom
_audit_creation_date 2024-12-02
_audit_creation_method
;
Olex2 1.3
(compiled 2020.11.12 svn.r5f609507 for OlexSys, GUI svn.r6408)
;
_audit_update_record
;
2024-12-04 deposited with the CCDC.	2025-05-07 downloaded from the CCDC.
;
_cell_angle_alpha 90
_cell_angle_beta 99.004(2)
_cell_angle_gamma 90
_cell_formula_units_Z 4
_cell_length_a 23.5030(4)
_cell_length_b 19.9604(3)
_cell_length_c 12.5665(2)
_cell_measurement_reflns_used 20159
_cell_measurement_temperature 293(2)
_cell_measurement_theta_max 77.4210
_cell_measurement_theta_min 2.8800
_cell_volume 5822.67(16)
_computing_cell_refinement 'CrysAlisPro 1.171.41.93a (Rigaku OD, 2020)'
_computing_data_collection 'CrysAlisPro 1.171.41.93a (Rigaku OD, 2020)'
_computing_data_reduction 'CrysAlisPro 1.171.41.93a (Rigaku OD, 2020)'
_computing_molecular_graphics 'Olex2 1.3 (Dolomanov et al., 2009)'
_computing_publication_material 'Olex2 1.3 (Dolomanov et al., 2009)'
_computing_structure_refinement 'SHELXL 2018/3 (Sheldrick, 2015)'
_diffrn_ambient_temperature 293(2)
_diffrn_detector 'Hybrid Pixel Array Detector'
_diffrn_detector_area_resol_mean 10.0000
_diffrn_detector_type HyPix
_diffrn_measured_fraction_theta_full 0.996
_diffrn_measured_fraction_theta_max 0.947
_diffrn_measurement_details
;
List of Runs (angles in degrees, time in seconds):

  # Type    Start    End  Width  t~exp~   \w     \q     \k     \f   Frames
#--------------------------------------------------------------------------
  1  \w    -64.00  25.00   0.50    0.83    --  -47.76  60.00 -64.00  178
  2  \w    -85.00 -59.00   0.50    0.83    --  -47.76 -60.00 156.00   52
  3  \w     46.00 117.00   0.50    0.83    --   47.76  60.00 -64.00  142
  4  \w    -23.00  62.00   0.50    0.83    --   47.76 -60.00 156.00  170
  5  \w   -174.00 -88.00   0.50    4.50    -- -105.00 -60.00 156.00  172
  6  \w    -70.00 -35.00   0.50    4.50    -- -105.00  60.00 -64.00   70
  7  \w    146.00 175.00   0.50    4.50    --  113.25  60.00 -64.00   58
  8  \w     41.00  68.00   0.50    4.50    --  113.25 -60.00 156.00   54
  9  \w   -117.00 -73.00   0.50    0.83    --  -47.76-125.00 -60.00   88
 10  \w   -114.00 -78.00   0.50    0.83    --  -47.76-125.00 -90.00   72
 11  \w    -66.00 -34.00   0.50    4.50    -- -105.00  61.00  60.00   64
 12  \w   -116.00 -87.00   0.50    4.50    -- -105.00 -61.00  30.00   58
 13  \w    -69.00 -41.00   0.50    4.50    -- -105.00  61.00  90.00   56
 14  \w   -168.00-125.00   0.50    4.50    -- -105.00 -61.00  30.00   86
 15  \w    -71.00 -46.00   0.50    4.50    -- -105.00  61.00-120.00   50
 16  \w    -64.00 -39.00   0.50    4.50    -- -105.00  61.00 120.00   50
 17  \w   -168.00 -87.00   0.50    4.50    -- -105.00 -61.00-120.00  162
 18  \w     41.00  66.00   0.50    4.50    --  113.25 -61.00  90.00   50
 19  \w     41.00  68.00   0.50    4.50    --  113.25 -61.00  60.00   54
 20  \w     99.00 176.00   0.50    4.50    --  113.25  30.00  60.00  154
 21  \w    114.00 143.00   0.50    4.50    --  113.25  30.00-150.00   58
 22  \w    148.00 175.00   0.50    4.50    --  113.25  30.00-150.00   54
 23  \w     41.00  71.00   0.50    4.50    --  113.25 -61.00 -60.00   60
 24  \w     41.00  66.00   0.50    4.50    --  113.25 -61.00-150.00   50
 25  \w    109.00 134.00   0.50    4.50    --  113.25  45.00-120.00   50
 26  \w     63.00 104.00   0.50    4.50    --  113.25 -77.00 -60.00   82
 27  \w     45.00  82.00   0.50    4.50    --  113.25 -95.00 120.00   74
 28  \w    114.00 173.00   0.50    4.50    --  113.25  30.00 -90.00  118
 29  \w     45.00  70.00   0.50    4.50    --  113.25 -61.00-180.00   50
;
_diffrn_measurement_device 'four-circle diffractometer'
_diffrn_measurement_device_type 'XtaLAB Synergy, Single source at home/near, HyPix'
_diffrn_measurement_method '\w scans'
_diffrn_orient_matrix_type 'CrysAlisPro convention (1999,Acta A55,543-557)'
_diffrn_orient_matrix_UB_11 0.0538659000
_diffrn_orient_matrix_UB_12 0.0370161000
_diffrn_orient_matrix_UB_13 -0.0248388000
_diffrn_orient_matrix_UB_21 -0.0376449000
_diffrn_orient_matrix_UB_22 0.0400304000
_diffrn_orient_matrix_UB_23 -0.0894182000
_diffrn_orient_matrix_UB_31 -0.0089883000
_diffrn_orient_matrix_UB_32 0.0546720000
_diffrn_orient_matrix_UB_33 0.0824425000
_diffrn_radiation_monochromator mirror
_diffrn_radiation_probe x-ray
_diffrn_radiation_type 'Cu K\a'
_diffrn_radiation_wavelength 1.54184
_diffrn_reflns_av_R_equivalents 0.0412
_diffrn_reflns_av_unetI/netI 0.0347
_diffrn_reflns_Laue_measured_fraction_full 0.996
_diffrn_reflns_Laue_measured_fraction_max 0.947
_diffrn_reflns_limit_h_max 29
_diffrn_reflns_limit_h_min -29
_diffrn_reflns_limit_k_max 24
_diffrn_reflns_limit_k_min -24
_diffrn_reflns_limit_l_max 15
_diffrn_reflns_limit_l_min -15
_diffrn_reflns_number 44488
_diffrn_reflns_point_group_measured_fraction_full 0.996
_diffrn_reflns_point_group_measured_fraction_max 0.947
_diffrn_reflns_theta_full 67.684
_diffrn_reflns_theta_max 80.140
_diffrn_reflns_theta_min 1.903
_diffrn_source 'micro-focus sealed X-ray tube'
_diffrn_source_type 'PhotonJet (Cu) X-ray Source'
_exptl_absorpt_coefficient_mu 6.866
_exptl_absorpt_correction_T_max 1.00000
_exptl_absorpt_correction_T_min 0.08096
_exptl_absorpt_correction_type multi-scan
_exptl_absorpt_process_details
;
CrysAlisPro 1.171.41.93a (Rigaku Oxford Diffraction, 2020)
Empirical absorption correction using spherical harmonics,
implemented in SCALE3 ABSPACK scaling algorithm.
;
_exptl_crystal_colour 'clear light violet'
_exptl_crystal_colour_lustre clear
_exptl_crystal_colour_modifier light
_exptl_crystal_colour_primary violet
_exptl_crystal_density_diffrn 1.324
_exptl_crystal_description plate
_exptl_crystal_F_000 2404
_exptl_crystal_size_max 0.01
_exptl_crystal_size_mid 0.01
_exptl_crystal_size_min 0.01
_refine_diff_density_max 1.222
_refine_diff_density_min -0.728
_refine_diff_density_rms 0.080
_refine_ls_extinction_method none
_refine_ls_goodness_of_fit_ref 1.081
_refine_ls_hydrogen_treatment constr
_refine_ls_matrix_type full
_refine_ls_number_parameters 635
_refine_ls_number_reflns 12055
_refine_ls_number_restraints 289
_refine_ls_restrained_S_all 1.102
_refine_ls_R_factor_all 0.0659
_refine_ls_R_factor_gt 0.0564
_refine_ls_shift/su_max 0.003
_refine_ls_shift/su_mean 0.000
_refine_ls_structure_factor_coef Fsqd
_refine_ls_weighting_details 'w=1/[\s^2^(Fo^2^)+(0.1141P)^2^+2.3798P] where P=(Fo^2^+2Fc^2^)/3'
_refine_ls_weighting_scheme calc
_refine_ls_wR_factor_gt 0.1662
_refine_ls_wR_factor_ref 0.1797
_reflns_Friedel_coverage 0.000
_reflns_number_gt 9972
_reflns_number_total 12055
_reflns_threshold_expression 'I > 2\s(I)'
_cod_data_source_file d5dt00085h2.cif
_cod_data_source_block hy-smart_sq
_cod_depositor_comments 'Adding full bibliography for 7718660--7718661.cif.'
_cod_database_code 7718660
_shelx_shelxl_version_number 2018/3
_chemical_oxdiff_formula 'C O N P Ti Co'
_shelx_space_group_comment
;
The symmetry employed for this shelxl refinement is uniquely defined
by the following loop, which should always be used as a source of
symmetry information in preference to the above space-group names.
They are only intended as comments.
;
_shelx_estimated_absorpt_t_max 0.935
_shelx_estimated_absorpt_t_min 0.935
_reflns_odcompleteness_completeness 99.57
_reflns_odcompleteness_iscentric 1
_reflns_odcompleteness_theta 68.13
_olex2_refinement_description
;
1. Fixed Uiso
 At 1.2 times of:
  All C(H) groups, {H2A,H2B,H2C} of C2, {H5A,H5B,H5C} of C5
 At 1.5 times of:
  {H01A,H01B,H01C} of C014, {H1A,H1B,H1C} of C1, {H2,HB,HC} of C01R, {H4,HF,
  HG} of C01T, {H3,HD,HE} of C01S, {H01V,H01W,H01X} of C01M, {H01Q,H01R,H01S}
  of C01J, {H01K,H01L,H01M} of C01H, {H01N,H01O,H01P} of C01I, {H5,HH,HI} of
  C01U, {H01Y,H,HA} of C01N
2. Restrained distances
 C01O-C1
 1.3 with sigma of 0.01
 C01K-C01U
 1.3 with sigma of 0.01
 C01U-C01K
 1.45 with sigma of 0.01
 H01T-HI
 1.9 with sigma of 0.01
 H01T-HA
 1.9 with sigma of 0.01
3. Rigid bond restraints
 C01U, C01K
 with sigma for 1-2 distances of 0.01 and sigma for 1-3 distances of 0.02
 C01K, C01N
 with sigma for 1-2 distances of 0.01 and sigma for 1-3 distances of 0.02
 C01O
 with sigma for 1-2 distances of 0.01 and sigma for 1-3 distances of 0.02
 All non-hydrogen atoms
 with sigma for 1-2 distances of 0.01 and sigma for 1-3 distances of 0.01
4. Uiso/Uaniso restraints and constraints
Uanis(C01U) \\sim Ueq: with sigma of 0.01 and sigma for terminal atoms of 0.02
Uanis(C01R) \\sim Ueq: with sigma of 0.01 and sigma for terminal atoms of 0.02
Uanis(C2) \\sim Ueq: with sigma of 0.01 and sigma for terminal atoms of 0.02
Uanis(C01O) \\sim Ueq: with sigma of 0.01 and sigma for terminal atoms of 0.02
Uanis(C5) \\sim Ueq: with sigma of 0.01 and sigma for terminal atoms of 0.02
Uanis(C1) \\sim Ueq: with sigma of 0.01 and sigma for terminal atoms of 0.02
5. Others
 Fixed Sof: C2(0.5) H2A(0.5) H2B(0.5) H2C(0.5) C5(0.5) H5A(0.5) H5B(0.5)
 H5C(0.5)
6.a Ternary CH refined with riding coordinates:
 C00Z(H00Z), C015(H015), C018(H018), C01K(H01T), C01O(H01Z), C01P(H01)
6.b Aromatic/amide H refined with riding coordinates:
 C00V(H00V), C00W(H00W), C00X(H00X), C00Y(H00Y), C010(H010), C011(H011),
 C012(H012), C013(H013), C016(H016), C017(H017), C019(H019), C01A(H01D),
 C01B(H01E), C01C(H01F), C01D(H01G), C01E(H01H), C01F(H01I), C01G(H01J),
 C01L(H01U), C01Q(H1)
6.c Idealised Me refined as rotating group:
 C014(H01A,H01B,H01C), C01H(H01K,H01L,H01M), C01I(H01N,H01O,H01P), C01J(H01Q,
 H01R,H01S), C01M(H01V,H01W,H01X), C01N(H01Y,H,HA), C01R(H2,HB,HC), C01S(H3,HD,
 HE), C01T(H4,HF,HG), C01U(H5,HH,HI), C1(H1A,H1B,H1C), C2(H2A,H2B,H2C), C5(H5A,
 H5B,H5C)
;
_platon_squeeze_void_probe_radius 1.20
_olex2_submission_special_instructions 'No special instructions were received'
_oxdiff_exptl_absorpt_empirical_details
;
Empirical correction (ABSPACK) includes:
- Absorption correction using spherical harmonics
- Frame scaling
;
_oxdiff_exptl_absorpt_empirical_full_max 4.770
_oxdiff_exptl_absorpt_empirical_full_min 0.700

loop_
_space_group_symop_operation_xyz
'x, y, z'
'-x, y+1/2, -z+1/2'
'-x, -y, -z'
'x, -y-1/2, z-1/2'

loop_
_atom_site_label
_atom_site_type_symbol
_atom_site_fract_x
_atom_site_fract_y
_atom_site_fract_z
_atom_site_U_iso_or_equiv
_atom_site_adp_type
_atom_site_occupancy
_atom_site_site_symmetry_order
_atom_site_calc_flag
_atom_site_refinement_flags_posn
_atom_site_refinement_flags_adp
_atom_site_refinement_flags_occupancy
_atom_site_disorder_assembly
_atom_site_disorder_group
Co01 Co 0.68579(2) 0.62588(3) 0.54448(4) 0.04622(15) Uani 1 1 d . U . . .
Ti02 Ti 0.72638(2) 0.54767(3) 0.86109(4) 0.04360(15) Uani 1 1 d . U . . .
Ti03 Ti 0.69925(3) 0.43528(3) 0.68781(5) 0.04474(15) Uani 1 1 d . U . . .
Ti04 Ti 0.81724(2) 0.51014(3) 0.71822(5) 0.04704(15) Uani 1 1 d . U . . .
P05 P 0.61008(3) 0.55230(4) 0.69568(7) 0.04298(18) Uani 1 1 d . U . . .
P006 P 0.78319(3) 0.66150(4) 0.73871(7) 0.04637(19) Uani 1 1 d . U . . .
P007 P 0.74554(4) 0.49499(4) 0.48601(7) 0.0484(2) Uani 1 1 d . U . . .
O008 O 0.73344(9) 0.52620(10) 0.71047(16) 0.0406(4) Uani 1 1 d . U . . .
O009 O 0.64510(9) 0.57214(11) 0.80565(18) 0.0453(5) Uani 1 1 d . U . . .
O00A O 0.62307(10) 0.47997(11) 0.66650(18) 0.0471(5) Uani 1 1 d . U . . .
O00B O 0.75193(10) 0.63975(11) 0.83161(19) 0.0475(5) Uani 1 1 d . U . . .
O00C O 0.70716(10) 0.44522(11) 0.53412(18) 0.0492(5) Uani 1 1 d . U . . .
O00D O 0.80882(10) 0.51781(13) 0.87595(18) 0.0517(5) Uani 1 1 d . U . . .
O00E O 0.82696(10) 0.60824(12) 0.7169(2) 0.0514(5) Uani 1 1 d . U . . .
O00F O 0.70299(11) 0.45016(11) 0.84755(18) 0.0514(5) Uani 1 1 d . U . . .
O00G O 0.74254(11) 0.68043(12) 0.6383(2) 0.0541(5) Uani 1 1 d . U . . .
O00H O 0.61809(10) 0.60145(12) 0.6085(2) 0.0519(5) Uani 1 1 d . U . . .
O00I O 0.71482(12) 0.55926(13) 0.4511(2) 0.0560(6) Uani 1 1 d . U . . .
O00J O 0.80268(10) 0.50701(13) 0.56044(19) 0.0531(5) Uani 1 1 d . U . . .
O00K O 0.78489(11) 0.41517(12) 0.7170(2) 0.0549(6) Uani 1 1 d . U . . .
O00L O 0.72128(11) 0.55957(13) 0.99801(19) 0.0555(6) Uani 1 1 d . U . . .
O00M O 0.66839(12) 0.35386(12) 0.6752(2) 0.0595(6) Uani 1 1 d . U . . .
O00N O 0.89197(11) 0.49157(15) 0.7285(2) 0.0644(7) Uani 1 1 d . U . . .
N00O N 0.64880(12) 0.69359(14) 0.4331(3) 0.0519(6) Uani 1 1 d . U . . .
N00P N 0.63792(17) 0.78322(18) 0.3305(4) 0.0826(12) Uani 1 1 d . U . . .
C00Q C 0.60359(15) 0.68229(17) 0.3506(3) 0.0549(8) Uani 1 1 d . U . . .
C00R C 0.82444(15) 0.73476(18) 0.7865(3) 0.0526(7) Uani 1 1 d . U . . .
C00S C 0.53574(15) 0.55650(17) 0.7137(3) 0.0524(8) Uani 1 1 d . U . . .
C00T C 0.76853(17) 0.4534(2) 0.3731(3) 0.0593(9) Uani 1 1 d . U . . .
C00U C 0.59668(19) 0.7387(2) 0.2842(4) 0.0724(12) Uani 1 1 d . U . . .
C00V C 0.66729(18) 0.7541(2) 0.4169(4) 0.0662(10) Uani 1 1 d . U . . .
H00V H 0.697776 0.774445 0.461311 0.079 Uiso 1 1 calc R U . . .
C00W C 0.49230(18) 0.5531(2) 0.6259(4) 0.0694(11) Uani 1 1 d . U . . .
H00W H 0.501783 0.550655 0.556899 0.083 Uiso 1 1 calc R U . . .
C00X C 0.81729(19) 0.7670(2) 0.8809(4) 0.0677(10) Uani 1 1 d . U . . .
H00X H 0.790704 0.750550 0.921926 0.081 Uiso 1 1 calc R U . . .
C00Y C 0.5674(2) 0.6279(2) 0.3288(4) 0.0780(13) Uani 1 1 d . U . . .
H00Y H 0.571243 0.590402 0.373308 0.094 Uiso 1 1 calc R U . . .
C00Z C 0.85025(19) 0.5206(3) 0.9744(3) 0.0730(12) Uani 1 1 d . U . . .
H00Z H 0.828277 0.521026 1.034578 0.088 Uiso 1 1 calc R U . . .
C010 C 0.8652(2) 0.7597(2) 0.7282(4) 0.0733(11) Uani 1 1 d . U . . .
H010 H 0.870901 0.738640 0.664718 0.088 Uiso 1 1 calc R U . . .
C011 C 0.8157(2) 0.4767(3) 0.3334(3) 0.0765(12) Uani 1 1 d . U . . .
H011 H 0.832544 0.516812 0.359229 0.092 Uiso 1 1 calc R U . . .
C012 C 0.8888(2) 0.8472(2) 0.8563(5) 0.0815(13) Uani 1 1 d . U . . .
H012 H 0.910240 0.885190 0.879281 0.098 Uiso 1 1 calc R U . . .
C013 C 0.8491(2) 0.8235(2) 0.9152(4) 0.0777(12) Uani 1 1 d . U . . .
H013 H 0.843504 0.845139 0.978284 0.093 Uiso 1 1 calc R U . . .
C014 C 0.8865(2) 0.4583(3) 0.9856(4) 0.0939(17) Uani 1 1 d . U . . .
H01A H 0.909060 0.456455 0.928224 0.141 Uiso 1 1 calc R U . . .
H01B H 0.862032 0.419664 0.982287 0.141 Uiso 1 1 calc R U . . .
H01C H 0.911736 0.459039 1.053591 0.141 Uiso 1 1 calc R U . . .
C015 C 0.7113(3) 0.5679(3) 1.1052(4) 0.0815(13) Uani 1 1 d . U . . .
H015 H 0.720958 0.525844 1.144051 0.098 Uiso 1 1 calc R U . . .
C016 C 0.4353(2) 0.5532(3) 0.6390(6) 0.0940(16) Uani 1 1 d . U . . .
H016 H 0.406450 0.549208 0.579516 0.113 Uiso 1 1 calc R U . . .
C017 C 0.8972(2) 0.8155(3) 0.7636(5) 0.0862(14) Uani 1 1 d . U . . .
H017 H 0.924744 0.831547 0.724297 0.103 Uiso 1 1 calc R U . . .
C018 C 0.6876(3) 0.4060(2) 0.9275(4) 0.0854(15) Uani 1 1 d . U . . .
H018 H 0.702252 0.429780 0.994409 0.102 Uiso 1 1 calc R U . . .
C019 C 0.5211(2) 0.5617(3) 0.8160(4) 0.0813(13) Uani 1 1 d . U . . .
H019 H 0.549731 0.564066 0.876036 0.098 Uiso 1 1 calc R U . . .
C01A C 0.7421(3) 0.3969(3) 0.3275(5) 0.101(2) Uani 1 1 d . U . . .
H01D H 0.708592 0.381520 0.349963 0.121 Uiso 1 1 calc R U . . .
C01B C 0.5260(3) 0.6307(3) 0.2399(6) 0.106(2) Uani 1 1 d . U . . .
H01E H 0.500768 0.594893 0.224289 0.127 Uiso 1 1 calc R U . . .
C01C C 0.4213(2) 0.5591(3) 0.7402(8) 0.117(2) Uani 1 1 d . U . . .
H01F H 0.382772 0.560377 0.749420 0.140 Uiso 1 1 calc R U . . .
C01D C 0.5206(3) 0.6868(3) 0.1714(6) 0.114(2) Uani 1 1 d . U . . .
H01G H 0.492644 0.686577 0.110300 0.137 Uiso 1 1 calc R U . . .
C01E C 0.5555(3) 0.7418(3) 0.1922(5) 0.104(2) Uani 1 1 d . U . . .
H01H H 0.551804 0.779098 0.147247 0.125 Uiso 1 1 calc R U . . .
C01F C 0.4637(3) 0.5633(4) 0.8280(7) 0.119(2) Uani 1 1 d . U . . .
H01I H 0.453757 0.567220 0.896547 0.143 Uiso 1 1 calc R U . . .
C01G C 0.8388(3) 0.4414(4) 0.2551(5) 0.1008(19) Uani 1 1 d . U . . .
H01J H 0.871379 0.457434 0.229831 0.121 Uiso 1 1 calc R U . . .
C01H C 0.8835(3) 0.5852(4) 0.9794(5) 0.111(2) Uani 1 1 d . U . . .
H01K H 0.909336 0.587640 1.046485 0.166 Uiso 1 1 calc R U . . .
H01L H 0.857176 0.622295 0.974218 0.166 Uiso 1 1 calc R U . . .
H01M H 0.905148 0.586944 0.920754 0.166 Uiso 1 1 calc R U . . .
C01I C 0.6244(3) 0.4076(4) 0.9267(6) 0.126(2) Uani 1 1 d . U . . .
H01N H 0.612907 0.451892 0.944070 0.189 Uiso 1 1 calc R U . . .
H01O H 0.614416 0.376446 0.979068 0.189 Uiso 1 1 calc R U . . .
H01P H 0.604890 0.395317 0.856469 0.189 Uiso 1 1 calc R U . . .
C01J C 0.7476(4) 0.6208(4) 1.1598(5) 0.114(2) Uani 1 1 d . U . . .
H01Q H 0.734571 0.663467 1.130282 0.170 Uiso 1 1 calc R U . . .
H01R H 0.786768 0.613696 1.149546 0.170 Uiso 1 1 calc R U . . .
H01S H 0.745291 0.619941 1.235354 0.170 Uiso 1 1 calc R U . . .
C01K C 0.8138(3) 0.3540(3) 0.7021(6) 0.124(3) Uani 1 1 d D U . . .
H01T H 0.782305 0.328591 0.725784 0.148 Uiso 1 1 calc DR U . . .
C01L C 0.8140(4) 0.3837(4) 0.2160(6) 0.131(3) Uani 1 1 d . U . . .
H01U H 0.830541 0.358447 0.166708 0.157 Uiso 1 1 calc R U . . .
C01M C 0.6479(4) 0.5811(6) 1.1021(7) 0.168(4) Uani 1 1 d . U . . .
H01V H 0.639353 0.582397 1.174321 0.251 Uiso 1 1 calc R U . . .
H01W H 0.626052 0.546055 1.062600 0.251 Uiso 1 1 calc R U . . .
H01X H 0.638053 0.623339 1.067508 0.251 Uiso 1 1 calc R U . . .
C01N C 0.8020(5) 0.3234(4) 0.5992(7) 0.176(5) Uani 1 1 d . U . . .
H01Y H 0.815328 0.277930 0.604032 0.264 Uiso 1 1 calc R U . . .
H H 0.821407 0.347630 0.549421 0.264 Uiso 1 1 calc R U . . .
HA H 0.761223 0.324113 0.574320 0.264 Uiso 1 1 calc DR U . . .
C01O C 0.9456(3) 0.4945(5) 0.6982(8) 0.143(3) Uani 1 1 d D U . . .
H01Z H 0.957274 0.540521 0.718386 0.172 Uiso 1 1 calc R U . A -1
C01P C 0.6266(5) 0.3074(4) 0.6355(6) 0.174(5) Uani 1 1 d . U . . .
H01 H 0.592495 0.333728 0.644658 0.208 Uiso 1 1 calc R U . . .
C01Q C 0.7647(4) 0.3627(4) 0.2488(8) 0.161(4) Uani 1 1 d . U . . .
H1 H 0.745946 0.324812 0.217711 0.193 Uiso 1 1 calc R U . . .
C01R C 0.7262(4) 0.3449(4) 0.9344(8) 0.159(3) Uani 1 1 d . U . . .
H2 H 0.709792 0.312237 0.882504 0.238 Uiso 1 1 calc R U . . .
HB H 0.729795 0.326061 1.005470 0.238 Uiso 1 1 calc R U . . .
HC H 0.763635 0.357664 0.919797 0.238 Uiso 1 1 calc R U . . .
C01S C 0.6190(4) 0.2535(4) 0.7071(8) 0.151(3) Uani 1 1 d . U . . .
H3 H 0.579200 0.250950 0.715980 0.227 Uiso 1 1 calc R U . . .
HD H 0.642292 0.261361 0.775755 0.227 Uiso 1 1 calc R U . . .
HE H 0.630319 0.212168 0.677550 0.227 Uiso 1 1 calc R U . . .
C01T C 0.6154(6) 0.3001(5) 0.5249(7) 0.213(7) Uani 1 1 d . U . . .
H4 H 0.647816 0.279342 0.500376 0.319 Uiso 1 1 calc R U . . .
HF H 0.608782 0.343406 0.491932 0.319 Uiso 1 1 calc R U . . .
HG H 0.581853 0.272673 0.505624 0.319 Uiso 1 1 calc R U . . .
C01U C 0.8512(7) 0.3275(6) 0.7825(9) 0.253(7) Uani 1 1 d D U . . .
H5 H 0.888708 0.346526 0.781854 0.380 Uiso 1 1 calc R U . . .
HH H 0.853016 0.279860 0.773051 0.380 Uiso 1 1 calc R U . . .
HI H 0.838870 0.337162 0.850126 0.380 Uiso 1 1 calc DR U . . .
C1 C 0.9888(4) 0.4610(7) 0.7461(11) 0.233(6) Uani 1 1 d D U . . .
H1A H 1.011255 0.444809 0.693814 0.350 Uiso 1 1 calc R U . . .
H1B H 0.975202 0.423675 0.783263 0.350 Uiso 1 1 calc R U . . .
H1C H 1.012261 0.489310 0.796884 0.350 Uiso 1 1 calc R U . . .
C2 C 0.9591(9) 0.5661(12) 0.6590(18) 0.168(6) Uani 0.5 1 d . U P B 1
H2A H 0.960309 0.565000 0.582984 0.202 Uiso 0.5 1 calc R U P B 1
H2B H 0.995772 0.580632 0.696586 0.202 Uiso 0.5 1 calc R U P B 1
H2C H 0.929678 0.596562 0.673254 0.202 Uiso 0.5 1 calc R U P B 1
C5 C 0.9471(8) 0.4952(12) 0.5895(16) 0.164(6) Uani 0.5 1 d . U P B -1
H5A H 0.927199 0.456597 0.556725 0.197 Uiso 0.5 1 calc R U P B -1
H5B H 0.986467 0.494188 0.577419 0.197 Uiso 0.5 1 calc R U P B -1
H5C H 0.928836 0.535109 0.558422 0.197 Uiso 0.5 1 calc R U P B -1

loop_
_atom_site_aniso_label
_atom_site_aniso_U_11
_atom_site_aniso_U_22
_atom_site_aniso_U_33
_atom_site_aniso_U_23
_atom_site_aniso_U_13
_atom_site_aniso_U_12
Co01 0.0477(3) 0.0402(3) 0.0509(3) 0.0003(2) 0.0081(2) 0.0004(2)
Ti02 0.0468(3) 0.0403(3) 0.0431(3) -0.0033(2) 0.0051(2) 0.0015(2)
Ti03 0.0515(3) 0.0329(3) 0.0489(3) -0.0020(2) 0.0048(2) 0.0025(2)
Ti04 0.0416(3) 0.0477(3) 0.0506(3) -0.0041(2) 0.0036(2) 0.0074(2)
P05 0.0415(4) 0.0373(4) 0.0503(4) -0.0009(3) 0.0078(3) 0.0000(3)
P006 0.0436(4) 0.0412(4) 0.0541(4) -0.0041(3) 0.0069(3) -0.0031(3)
P007 0.0525(5) 0.0475(4) 0.0456(4) -0.0061(3) 0.0085(3) 0.0051(3)
O008 0.0427(10) 0.0345(10) 0.0436(10) -0.0014(8) 0.0034(8) 0.0027(8)
O009 0.0433(11) 0.0403(11) 0.0530(12) -0.0075(9) 0.0096(9) -0.0016(8)
O00A 0.0473(11) 0.0405(11) 0.0528(12) -0.0046(9) 0.0057(9) -0.0018(9)
O00B 0.0463(11) 0.0394(11) 0.0573(13) -0.0077(9) 0.0097(9) -0.0020(9)
O00C 0.0523(12) 0.0462(12) 0.0482(11) -0.0092(9) 0.0056(9) 0.0030(9)
O00D 0.0494(12) 0.0561(14) 0.0462(12) -0.0015(10) -0.0037(9) 0.0068(10)
O00E 0.0437(11) 0.0483(12) 0.0625(14) -0.0061(10) 0.0096(10) -0.0014(9)
O00F 0.0666(14) 0.0409(11) 0.0454(11) 0.0025(9) 0.0049(10) -0.0013(10)
O00G 0.0538(13) 0.0453(12) 0.0610(14) 0.0004(10) 0.0018(10) -0.0033(10)
O00H 0.0492(12) 0.0473(12) 0.0596(13) 0.0090(10) 0.0099(10) 0.0045(10)
O00I 0.0642(15) 0.0528(13) 0.0513(13) -0.0003(10) 0.0098(11) 0.0087(11)
O00J 0.0513(12) 0.0581(14) 0.0503(12) -0.0084(10) 0.0090(10) 0.0020(10)
O00K 0.0563(13) 0.0402(11) 0.0660(14) -0.0007(10) 0.0026(11) 0.0102(10)
O00L 0.0602(14) 0.0596(15) 0.0473(12) -0.0051(10) 0.0101(10) -0.0044(11)
O00M 0.0722(16) 0.0365(11) 0.0676(15) -0.0033(11) 0.0044(12) -0.0023(11)
O00N 0.0455(12) 0.0775(18) 0.0687(16) -0.0067(13) 0.0044(11) 0.0136(12)
N00O 0.0495(14) 0.0374(13) 0.0680(17) 0.0080(12) 0.0072(12) -0.0002(11)
N00P 0.073(2) 0.0517(19) 0.114(3) 0.0322(19) -0.015(2) -0.0187(16)
C00Q 0.0512(18) 0.0399(16) 0.072(2) 0.0080(15) 0.0056(15) -0.0029(13)
C00R 0.0466(17) 0.0469(17) 0.063(2) -0.0011(14) 0.0036(14) -0.0056(13)
C00S 0.0439(16) 0.0418(16) 0.072(2) -0.0008(15) 0.0105(15) -0.0005(13)
C00T 0.060(2) 0.062(2) 0.0553(19) -0.0107(16) 0.0086(16) 0.0064(17)
C00U 0.062(2) 0.056(2) 0.093(3) 0.028(2) -0.008(2) -0.0105(18)
C00V 0.059(2) 0.0454(19) 0.090(3) 0.0130(18) -0.0021(19) -0.0094(16)
C00W 0.0503(19) 0.057(2) 0.096(3) -0.006(2) -0.0019(19) 0.0004(17)
C00X 0.070(2) 0.062(2) 0.074(2) -0.0152(19) 0.016(2) -0.0125(19)
C00Y 0.078(3) 0.051(2) 0.097(3) 0.011(2) -0.009(2) -0.0172(19)
C00Z 0.061(2) 0.093(3) 0.057(2) -0.011(2) -0.0140(17) 0.017(2)
C010 0.075(3) 0.070(3) 0.078(3) -0.008(2) 0.021(2) -0.019(2)
C011 0.089(3) 0.090(3) 0.055(2) -0.015(2) 0.026(2) -0.016(3)
C012 0.074(3) 0.060(3) 0.107(4) -0.014(2) 0.004(2) -0.023(2)
C013 0.081(3) 0.065(3) 0.086(3) -0.020(2) 0.011(2) -0.017(2)
C014 0.087(3) 0.123(4) 0.065(3) 0.007(3) -0.009(2) 0.042(3)
C015 0.113(4) 0.084(3) 0.052(2) -0.005(2) 0.025(2) -0.009(3)
C016 0.047(2) 0.071(3) 0.157(5) 0.002(3) -0.005(3) -0.001(2)
C017 0.079(3) 0.079(3) 0.104(4) -0.006(3) 0.024(3) -0.033(2)
C018 0.145(5) 0.058(2) 0.059(2) 0.0167(19) 0.034(3) 0.000(3)
C019 0.061(2) 0.102(4) 0.087(3) 0.002(3) 0.029(2) 0.002(2)
C01A 0.100(4) 0.100(4) 0.114(4) -0.059(3) 0.047(3) -0.030(3)
C01B 0.090(4) 0.072(3) 0.138(5) 0.005(3) -0.032(3) -0.026(3)
C01C 0.047(2) 0.108(5) 0.203(7) 0.022(5) 0.042(3) 0.005(3)
C01D 0.098(4) 0.096(4) 0.126(5) 0.019(4) -0.047(4) -0.013(3)
C01E 0.091(4) 0.087(4) 0.120(4) 0.038(3) -0.030(3) -0.011(3)
C01F 0.087(4) 0.147(6) 0.139(5) -0.004(5) 0.066(4) -0.002(4)
C01G 0.090(4) 0.142(5) 0.080(3) -0.026(3) 0.040(3) -0.005(3)
C01H 0.093(4) 0.120(4) 0.101(4) -0.022(4) -0.040(3) -0.021(3)
C01I 0.133(5) 0.145(6) 0.105(4) 0.019(4) 0.037(4) -0.069(4)
C01J 0.150(6) 0.114(5) 0.072(3) -0.032(3) 0.002(3) -0.016(4)
C01K 0.087(4) 0.065(3) 0.206(7) -0.032(4) -0.016(4) 0.040(3)
C01L 0.142(6) 0.135(6) 0.134(6) -0.074(5) 0.077(5) -0.016(4)
C01M 0.127(5) 0.259(12) 0.137(6) -0.077(7) 0.085(5) -0.047(7)
C01N 0.246(11) 0.131(6) 0.143(6) -0.046(5) 0.004(6) 0.124(7)
C01O 0.075(3) 0.191(7) 0.173(6) 0.025(5) 0.052(4) 0.032(4)
C01P 0.249(11) 0.124(6) 0.126(5) 0.011(5) -0.040(6) -0.127(7)
C01Q 0.181(8) 0.143(6) 0.185(8) -0.113(6) 0.113(7) -0.063(6)
C01R 0.181(7) 0.106(5) 0.182(8) 0.078(5) 0.006(6) 0.009(5)
C01S 0.181(8) 0.100(5) 0.173(7) 0.010(5) 0.027(6) -0.072(5)
C01T 0.331(16) 0.129(7) 0.136(5) 0.002(5) -0.094(8) -0.111(9)
C01U 0.343(14) 0.147(8) 0.221(9) -0.037(7) -0.107(10) 0.140(9)
C1 0.094(6) 0.320(13) 0.291(11) 0.100(11) 0.044(7) 0.066(7)
C2 0.131(9) 0.191(9) 0.201(10) 0.022(8) 0.083(8) -0.011(7)
C5 0.136(9) 0.213(11) 0.161(7) -0.009(8) 0.073(7) -0.013(8)

loop_
_atom_type_symbol
_atom_type_description
_atom_type_scat_dispersion_real
_atom_type_scat_dispersion_imag
_atom_type_scat_source
C C 0.0181 0.0091 'International Tables Vol C Tables 4.2.6.8 and 6.1.1.4'
H H 0.0000 0.0000 'International Tables Vol C Tables 4.2.6.8 and 6.1.1.4'
Co Co -2.3653 3.6143 'International Tables Vol C Tables 4.2.6.8 and 6.1.1.4'
N N 0.0311 0.0180 'International Tables Vol C Tables 4.2.6.8 and 6.1.1.4'
O O 0.0492 0.0322 'International Tables Vol C Tables 4.2.6.8 and 6.1.1.4'
P P 0.2955 0.4335 'International Tables Vol C Tables 4.2.6.8 and 6.1.1.4'
Ti Ti 0.2191 1.8069 'International Tables Vol C Tables 4.2.6.8 and 6.1.1.4'

loop_
_geom_angle_atom_site_label_1
_geom_angle_atom_site_label_2
_geom_angle_atom_site_label_3
_geom_angle
_geom_angle_site_symmetry_1
_geom_angle_site_symmetry_3
_geom_angle_publ_flag
O00G Co01 N00O 102.77(11) . . ?
O00H Co01 O00G 114.29(11) . . ?
O00H Co01 O00I 117.27(11) . . ?
O00H Co01 N00O 99.25(11) . . ?
O00I Co01 O00G 117.82(11) . . ?
O00I Co01 N00O 100.90(12) . . ?
Ti04 Ti02 Ti03 60.313(19) . . ?
O008 Ti02 Ti03 38.13(6) . . ?
O008 Ti02 Ti04 38.76(6) . . ?
O008 Ti02 O009 86.42(9) . . ?
O008 Ti02 O00B 87.07(9) . . ?
O008 Ti02 O00D 78.46(9) . . ?
O008 Ti02 O00F 76.87(9) . . ?
O009 Ti02 Ti03 81.49(6) . . ?
O009 Ti02 Ti04 124.70(7) . . ?
O009 Ti02 O00D 164.89(9) . . ?
O009 Ti02 O00F 88.47(10) . . ?
O00B Ti02 Ti03 124.72(7) . . ?
O00B Ti02 Ti04 81.92(7) . . ?
O00B Ti02 O009 90.53(10) . . ?
O00B Ti02 O00D 88.66(10) . . ?
O00B Ti02 O00F 163.93(10) . . ?
O00D Ti02 Ti03 86.58(7) . . ?
O00D Ti02 Ti04 40.30(7) . . ?
O00D Ti02 O00F 88.15(11) . . ?
O00F Ti02 Ti03 39.34(7) . . ?
O00F Ti02 Ti04 85.48(8) . . ?
O00L Ti02 Ti03 137.84(9) . . ?
O00L Ti02 Ti04 139.48(9) . . ?
O00L Ti02 O008 175.12(11) . . ?
O00L Ti02 O009 95.77(11) . . ?
O00L Ti02 O00B 97.26(11) . . ?
O00L Ti02 O00D 99.30(11) . . ?
O00L Ti02 O00F 98.80(11) . . ?
Ti04 Ti03 Ti02 59.327(18) . . ?
O008 Ti03 Ti02 37.80(6) . . ?
O008 Ti03 Ti04 38.14(6) . . ?
O008 Ti03 O00F 76.66(9) . . ?
O008 Ti03 O00K 77.72(9) . . ?
O00A Ti03 Ti02 81.51(7) . . ?
O00A Ti03 Ti04 124.62(7) . . ?
O00A Ti03 O008 86.83(9) . . ?
O00A Ti03 O00F 88.05(10) . . ?
O00A Ti03 O00K 164.54(10) . . ?
O00C Ti03 Ti02 124.65(7) . . ?
O00C Ti03 Ti04 81.61(7) . . ?
O00C Ti03 O008 87.17(9) . . ?
O00C Ti03 O00A 92.52(10) . . ?
O00C Ti03 O00F 163.77(10) . . ?
O00C Ti03 O00K 87.39(10) . . ?
O00F Ti03 Ti02 39.46(7) . . ?
O00F Ti03 Ti04 84.73(8) . . ?
O00F Ti03 O00K 87.79(11) . . ?
O00K Ti03 Ti02 85.83(7) . . ?
O00K Ti03 Ti04 40.10(7) . . ?
O00M Ti03 Ti02 139.06(9) . . ?
O00M Ti03 Ti04 142.34(9) . . ?
O00M Ti03 O008 176.84(11) . . ?
O00M Ti03 O00A 92.98(11) . . ?
O00M Ti03 O00C 95.99(11) . . ?
O00M Ti03 O00F 100.18(11) . . ?
O00M Ti03 O00K 102.41(12) . . ?
Ti02 Ti04 Ti03 60.360(19) . . ?
O008 Ti04 Ti02 38.53(6) . . ?
O008 Ti04 Ti03 38.23(6) . . ?
O008 Ti04 O00D 77.75(9) . . ?
O008 Ti04 O00K 77.51(9) . . ?
O00D Ti04 Ti02 39.81(7) . . ?
O00D Ti04 Ti03 86.28(7) . . ?
O00D Ti04 O00K 89.08(11) . . ?
O00E Ti04 Ti02 81.69(7) . . ?
O00E Ti04 Ti03 125.20(7) . . ?
O00E Ti04 O008 87.39(9) . . ?
O00E Ti04 O00D 87.83(10) . . ?
O00E Ti04 O00K 164.90(10) . . ?
O00J Ti04 Ti02 124.65(8) . . ?
O00J Ti04 Ti03 81.35(8) . . ?
O00J Ti04 O008 86.59(9) . . ?
O00J Ti04 O00D 164.34(10) . . ?
O00J Ti04 O00E 91.47(11) . . ?
O00J Ti04 O00K 87.54(11) . . ?
O00K Ti04 Ti02 86.50(8) . . ?
O00K Ti04 Ti03 39.80(7) . . ?
O00N Ti04 Ti02 140.56(10) . . ?
O00N Ti04 Ti03 139.21(10) . . ?
O00N Ti04 O008 176.96(12) . . ?
O00N Ti04 O00D 101.00(12) . . ?
O00N Ti04 O00E 95.35(12) . . ?
O00N Ti04 O00J 94.64(12) . . ?
O00N Ti04 O00K 99.75(12) . . ?
O009 P05 C00S 105.52(16) . . ?
O00A P05 O009 110.93(13) . . ?
O00A P05 C00S 107.93(15) . . ?
O00H P05 O009 111.99(14) . . ?
O00H P05 O00A 112.82(14) . . ?
O00H P05 C00S 107.22(16) . . ?
O00B P006 C00R 105.80(15) . . ?
O00E P006 O00B 110.71(14) . . ?
O00E P006 C00R 106.30(15) . . ?
O00G P006 O00B 113.03(14) . . ?
O00G P006 O00E 112.31(14) . . ?
O00G P006 C00R 108.21(16) . . ?
O00C P007 O00J 112.07(14) . . ?
O00C P007 C00T 106.32(17) . . ?
O00I P007 O00C 112.57(15) . . ?
O00I P007 O00J 112.33(15) . . ?
O00I P007 C00T 110.69(17) . . ?
O00J P007 C00T 102.20(16) . . ?
Ti02 O008 Ti03 104.07(10) . . ?
Ti02 O008 Ti04 102.70(9) . . ?
Ti04 O008 Ti03 103.63(9) . . ?
P05 O009 Ti02 126.74(13) . . ?
P05 O00A Ti03 127.00(13) . . ?
P006 O00B Ti02 126.70(13) . . ?
P007 O00C Ti03 127.05(14) . . ?
Ti02 O00D Ti04 99.89(10) . . ?
C00Z O00D Ti02 125.2(2) . . ?
C00Z O00D Ti04 132.9(3) . . ?
P006 O00E Ti04 127.25(14) . . ?
Ti03 O00F Ti02 101.21(10) . . ?
C018 O00F Ti02 129.2(3) . . ?
C018 O00F Ti03 129.4(3) . . ?
P006 O00G Co01 130.19(15) . . ?
P05 O00H Co01 131.72(15) . . ?
P007 O00I Co01 126.80(15) . . ?
P007 O00J Ti04 128.38(15) . . ?
Ti03 O00K Ti04 100.10(10) . . ?
C01K O00K Ti03 128.7(3) . . ?
C01K O00K Ti04 127.8(4) . . ?
C015 O00L Ti02 174.4(3) . . ?
C01P O00M Ti03 154.2(5) . . ?
C01O O00N Ti04 155.3(4) . . ?
C00Q N00O Co01 127.0(2) . . ?
C00V N00O Co01 127.0(3) . . ?
C00V N00O C00Q 105.6(3) . . ?
C00V N00P C00U 107.8(3) . . ?
N00O C00Q C00U 108.7(3) . . ?
C00Y C00Q N00O 130.9(4) . . ?
C00Y C00Q C00U 120.3(4) . . ?
C00X C00R P006 122.1(3) . . ?
C00X C00R C010 118.2(4) . . ?
C010 C00R P006 119.7(3) . . ?
C00W C00S P05 120.5(3) . . ?
C00W C00S C019 119.0(4) . . ?
C019 C00S P05 120.5(3) . . ?
C011 C00T P007 119.5(3) . . ?
C011 C00T C01A 117.9(4) . . ?
C01A C00T P007 122.5(4) . . ?
N00P C00U C00Q 105.0(4) . . ?
N00P C00U C01E 132.6(4) . . ?
C01E C00U C00Q 122.4(4) . . ?
N00O C00V N00P 112.9(4) . . ?
N00O C00V H00V 123.6 . . ?
N00P C00V H00V 123.6 . . ?
C00S C00W H00W 119.5 . . ?
C016 C00W C00S 121.1(5) . . ?
C016 C00W H00W 119.5 . . ?
C00R C00X H00X 119.5 . . ?
C00R C00X C013 120.9(4) . . ?
C013 C00X H00X 119.5 . . ?
C00Q C00Y H00Y 121.0 . . ?
C01B C00Y C00Q 118.0(4) . . ?
C01B C00Y H00Y 121.0 . . ?
O00D C00Z H00Z 107.1 . . ?
O00D C00Z C014 110.1(4) . . ?
O00D C00Z C01H 110.1(4) . . ?
C014 C00Z H00Z 107.1 . . ?
C014 C00Z C01H 115.0(5) . . ?
C01H C00Z H00Z 107.1 . . ?
C00R C010 H010 119.7 . . ?
C017 C010 C00R 120.5(4) . . ?
C017 C010 H010 119.7 . . ?
C00T C011 H011 119.4 . . ?
C00T C011 C01G 121.1(5) . . ?
C01G C011 H011 119.4 . . ?
C013 C012 H012 119.9 . . ?
C013 C012 C017 120.2(4) . . ?
C017 C012 H012 119.9 . . ?
C00X C013 H013 120.1 . . ?
C012 C013 C00X 119.8(4) . . ?
C012 C013 H013 120.1 . . ?
C00Z C014 H01A 109.5 . . ?
C00Z C014 H01B 109.5 . . ?
C00Z C014 H01C 109.5 . . ?
H01A C014 H01B 109.5 . . ?
H01A C014 H01C 109.5 . . ?
H01B C014 H01C 109.5 . . ?
O00L C015 H015 108.3 . . ?
O00L C015 C01J 111.2(5) . . ?
O00L C015 C01M 107.9(5) . . ?
C01J C015 H015 108.3 . . ?
C01J C015 C01M 112.9(6) . . ?
C01M C015 H015 108.3 . . ?
C00W C016 H016 120.3 . . ?
C01C C016 C00W 119.5(6) . . ?
C01C C016 H016 120.3 . . ?
C010 C017 H017 119.9 . . ?
C012 C017 C010 120.3(5) . . ?
C012 C017 H017 119.9 . . ?
O00F C018 H018 102.3 . . ?
O00F C018 C01I 110.3(5) . . ?
O00F C018 C01R 108.8(5) . . ?
C01I C018 H018 102.3 . . ?
C01I C018 C01R 127.4(6) . . ?
C01R C018 H018 102.3 . . ?
C00S C019 H019 120.3 . . ?
C01F C019 C00S 119.4(6) . . ?
C01F C019 H019 120.3 . . ?
C00T C01A H01D 119.7 . . ?
C00T C01A C01Q 120.6(6) . . ?
C01Q C01A H01D 119.7 . . ?
C00Y C01B H01E 119.4 . . ?
C00Y C01B C01D 121.2(5) . . ?
C01D C01B H01E 119.4 . . ?
C016 C01C H01F 119.9 . . ?
C016 C01C C01F 120.3(5) . . ?
C01F C01C H01F 119.9 . . ?
C01B C01D H01G 119.1 . . ?
C01E C01D C01B 121.9(5) . . ?
C01E C01D H01G 119.1 . . ?
C00U C01E H01H 121.9 . . ?
C01D C01E C00U 116.1(5) . . ?
C01D C01E H01H 121.9 . . ?
C019 C01F H01I 119.6 . . ?
C01C C01F C019 120.7(6) . . ?
C01C C01F H01I 119.6 . . ?
C011 C01G H01J 120.1 . . ?
C01L C01G C011 119.7(6) . . ?
C01L C01G H01J 120.1 . . ?
C00Z C01H H01K 109.5 . . ?
C00Z C01H H01L 109.5 . . ?
C00Z C01H H01M 109.5 . . ?
H01K C01H H01L 109.5 . . ?
H01K C01H H01M 109.5 . . ?
H01L C01H H01M 109.5 . . ?
C018 C01I H01N 109.5 . . ?
C018 C01I H01O 109.5 . . ?
C018 C01I H01P 109.5 . . ?
H01N C01I H01O 109.5 . . ?
H01N C01I H01P 109.5 . . ?
H01O C01I H01P 109.5 . . ?
C015 C01J H01Q 109.5 . . ?
C015 C01J H01R 109.5 . . ?
C015 C01J H01S 109.5 . . ?
H01Q C01J H01R 109.5 . . ?
H01Q C01J H01S 109.5 . . ?
H01R C01J H01S 109.5 . . ?
O00K C01K H01T 90.3 . . ?
C01N C01K O00K 117.4(5) . . ?
C01N C01K H01T 90.3 . . ?
C01U C01K O00K 120.6(7) . . ?
C01U C01K H01T 90.3 . . ?
C01U C01K C01N 122.0(7) . . ?
C01G C01L H01U 120.2 . . ?
C01G C01L C01Q 119.7(5) . . ?
C01Q C01L H01U 120.2 . . ?
C015 C01M H01V 109.5 . . ?
C015 C01M H01W 109.5 . . ?
C015 C01M H01X 109.5 . . ?
H01V C01M H01W 109.5 . . ?
H01V C01M H01X 109.5 . . ?
H01W C01M H01X 109.5 . . ?
C01K C01N H01Y 109.5 . . ?
C01K C01N H 109.5 . . ?
C01K C01N HA 109.5 . . ?
H01Y C01N H 109.5 . . ?
H01Y C01N HA 109.5 . . ?
H C01N HA 109.5 . . ?
O00N C01O H01Z 101.5 . . ?
O00N C01O C2 111.6(9) . . ?
C1 C01O O00N 122.7(9) . . ?
C1 C01O H01Z 101.5 . . ?
C1 C01O C2 116.1(12) . . ?
C1 C01O C5 109.2(12) . . ?
C2 C01O H01Z 33.0 . . ?
C5 C01O O00N 116.4(10) . . ?
C5 C01O H01Z 101.5 . . ?
C5 C01O C2 68.8(12) . . ?
O00M C01P H01 98.3 . . ?
O00M C01P C01S 115.3(6) . . ?
C01S C01P H01 98.3 . . ?
C01T C01P O00M 116.4(7) . . ?
C01T C01P H01 98.3 . . ?
C01T C01P C01S 122.1(7) . . ?
C01A C01Q H1 119.7 . . ?
C01L C01Q C01A 120.6(6) . . ?
C01L C01Q H1 119.7 . . ?
C018 C01R H2 109.5 . . ?
C018 C01R HB 109.5 . . ?
C018 C01R HC 109.5 . . ?
H2 C01R HB 109.5 . . ?
H2 C01R HC 109.5 . . ?
HB C01R HC 109.5 . . ?
C01P C01S H3 109.5 . . ?
C01P C01S HD 109.5 . . ?
C01P C01S HE 109.5 . . ?
H3 C01S HD 109.5 . . ?
H3 C01S HE 109.5 . . ?
HD C01S HE 109.5 . . ?
C01P C01T H4 109.5 . . ?
C01P C01T HF 109.5 . . ?
C01P C01T HG 109.5 . . ?
H4 C01T HF 109.5 . . ?
H4 C01T HG 109.5 . . ?
HF C01T HG 109.5 . . ?
C01K C01U H5 109.5 . . ?
C01K C01U HH 109.5 . . ?
C01K C01U HI 109.5 . . ?
H5 C01U HH 109.5 . . ?
H5 C01U HI 109.5 . . ?
HH C01U HI 109.5 . . ?
C01O C1 H1A 109.5 . . ?
C01O C1 H1B 109.5 . . ?
C01O C1 H1C 109.5 . . ?
H1A C1 H1B 109.5 . . ?
H1A C1 H1C 109.5 . . ?
H1B C1 H1C 109.5 . . ?
C01O C2 H2A 109.5 . . ?
C01O C2 H2B 109.5 . . ?
C01O C2 H2C 109.5 . . ?
C01O C2 C5 50.3(10) . . ?
H2A C2 H2B 109.5 . . ?
H2A C2 H2C 109.5 . . ?
H2B C2 H2C 109.5 . . ?
C5 C2 H2A 59.2 . . ?
C5 C2 H2B 125.6 . . ?
C5 C2 H2C 124.7 . . ?
C01O C5 C2 60.9(11) . . ?
C01O C5 H5A 109.5 . . ?
C01O C5 H5B 109.5 . . ?
C01O C5 H5C 109.5 . . ?
C2 C5 H5A 159.8 . . ?
C2 C5 H5B 90.7 . . ?
C2 C5 H5C 62.3 . . ?
H5A C5 H5B 109.5 . . ?
H5A C5 H5C 109.5 . . ?
H5B C5 H5C 109.5 . . ?

loop_
_geom_bond_atom_site_label_1
_geom_bond_atom_site_label_2
_geom_bond_distance
_geom_bond_site_symmetry_2
_geom_bond_publ_flag
Co01 O00G 1.965(2) . ?
Co01 O00H 1.954(2) . ?
Co01 O00I 1.965(3) . ?
Co01 N00O 2.040(3) . ?
Ti02 Ti03 3.1219(8) . ?
Ti02 Ti04 3.0894(8) . ?
Ti02 O008 1.973(2) . ?
Ti02 O009 1.989(2) . ?
Ti02 O00B 1.986(2) . ?
Ti02 O00D 2.008(2) . ?
Ti02 O00F 2.022(2) . ?
Ti02 O00L 1.760(2) . ?
Ti03 Ti04 3.1205(9) . ?
Ti03 O008 1.987(2) . ?
Ti03 O00A 1.981(2) . ?
Ti03 O00C 1.979(2) . ?
Ti03 O00F 2.017(2) . ?
Ti03 O00K 2.029(3) . ?
Ti03 O00M 1.777(2) . ?
Ti04 O008 1.983(2) . ?
Ti04 O00D 2.028(2) . ?
Ti04 O00E 1.972(3) . ?
Ti04 O00J 1.960(2) . ?
Ti04 O00K 2.042(3) . ?
Ti04 O00N 1.780(3) . ?
P05 O009 1.545(2) . ?
P05 O00A 1.532(2) . ?
P05 O00H 1.504(2) . ?
P05 C00S 1.798(3) . ?
P006 O00B 1.536(2) . ?
P006 O00E 1.533(2) . ?
P006 O00G 1.507(3) . ?
P006 C00R 1.804(4) . ?
P007 O00C 1.529(3) . ?
P007 O00I 1.503(3) . ?
P007 O00J 1.531(3) . ?
P007 C00T 1.799(4) . ?
O00D C00Z 1.451(4) . ?
O00F C018 1.424(5) . ?
O00K C01K 1.424(5) . ?
O00L C015 1.413(5) . ?
O00M C01P 1.387(6) . ?
O00N C01O 1.375(7) . ?
N00O C00Q 1.382(5) . ?
N00O C00V 1.310(5) . ?
N00P C00U 1.376(6) . ?
N00P C00V 1.326(5) . ?
C00Q C00U 1.396(5) . ?
C00Q C00Y 1.380(5) . ?
C00R C00X 1.384(6) . ?
C00R C010 1.385(6) . ?
C00S C00W 1.382(6) . ?
C00S C019 1.385(6) . ?
C00T C011 1.365(6) . ?
C00T C01A 1.369(6) . ?
C00U C01E 1.388(7) . ?
C00V H00V 0.9300 . ?
C00W H00W 0.9300 . ?
C00W C016 1.376(7) . ?
C00X H00X 0.9300 . ?
C00X C013 1.384(6) . ?
C00Y H00Y 0.9300 . ?
C00Y C01B 1.364(7) . ?
C00Z H00Z 0.9800 . ?
C00Z C014 1.502(7) . ?
C00Z C01H 1.503(8) . ?
C010 H010 0.9300 . ?
C010 C017 1.379(6) . ?
C011 H011 0.9300 . ?
C011 C01G 1.388(7) . ?
C012 H012 0.9300 . ?
C012 C013 1.363(7) . ?
C012 C017 1.368(7) . ?
C013 H013 0.9300 . ?
C014 H01A 0.9600 . ?
C014 H01B 0.9600 . ?
C014 H01C 0.9600 . ?
C015 H015 0.9800 . ?
C015 C01J 1.458(8) . ?
C015 C01M 1.507(10) . ?
C016 H016 0.9300 . ?
C016 C01C 1.368(10) . ?
C017 H017 0.9300 . ?
C018 H018 0.9800 . ?
C018 C01I 1.485(10) . ?
C018 C01R 1.516(10) . ?
C019 H019 0.9300 . ?
C019 C01F 1.382(7) . ?
C01A H01D 0.9300 . ?
C01A C01Q 1.375(7) . ?
C01B H01E 0.9300 . ?
C01B C01D 1.405(8) . ?
C01C H01F 0.9300 . ?
C01C C01F 1.369(11) . ?
C01D H01G 0.9300 . ?
C01D C01E 1.371(8) . ?
C01E H01H 0.9300 . ?
C01F H01I 0.9300 . ?
C01G H01J 0.9300 . ?
C01G C01L 1.349(9) . ?
C01H H01K 0.9600 . ?
C01H H01L 0.9600 . ?
C01H H01M 0.9600 . ?
C01I H01N 0.9600 . ?
C01I H01O 0.9600 . ?
C01I H01P 0.9600 . ?
C01J H01Q 0.9600 . ?
C01J H01R 0.9600 . ?
C01J H01S 0.9600 . ?
C01K H01T 0.9800 . ?
C01K C01N 1.418(9) . ?
C01K C01U 1.340(6) . ?
C01L H01U 0.9300 . ?
C01L C01Q 1.355(10) . ?
C01M H01V 0.9600 . ?
C01M H01W 0.9600 . ?
C01M H01X 0.9600 . ?
C01N H01Y 0.9600 . ?
C01N H 0.9600 . ?
C01N HA 0.9600 . ?
C01O H01Z 0.9800 . ?
C01O C1 1.284(8) . ?
C01O C2 1.56(2) . ?
C01O C5 1.372(19) . ?
C01P H01 0.9800 . ?
C01P C01S 1.431(10) . ?
C01P C01T 1.380(11) . ?
C01Q H1 0.9300 . ?
C01R H2 0.9600 . ?
C01R HB 0.9600 . ?
C01R HC 0.9600 . ?
C01S H3 0.9600 . ?
C01S HD 0.9600 . ?
C01S HE 0.9600 . ?
C01T H4 0.9600 . ?
C01T HF 0.9600 . ?
C01T HG 0.9600 . ?
C01U H5 0.9600 . ?
C01U HH 0.9600 . ?
C01U HI 0.9600 . ?
C1 H1A 0.9600 . ?
C1 H1B 0.9600 . ?
C1 H1C 0.9600 . ?
C2 H2A 0.9600 . ?
C2 H2B 0.9600 . ?
C2 H2C 0.9600 . ?
C2 C5 1.66(3) . ?
C5 H5A 0.9600 . ?
C5 H5B 0.9600 . ?
C5 H5C 0.9600 . ?

loop_
_geom_torsion_atom_site_label_1
_geom_torsion_atom_site_label_2
_geom_torsion_atom_site_label_3
_geom_torsion_atom_site_label_4
_geom_torsion
_geom_torsion_site_symmetry_1
_geom_torsion_site_symmetry_2
_geom_torsion_site_symmetry_3
_geom_torsion_site_symmetry_4
_geom_torsion_publ_flag
Co01 N00O C00Q C00U -171.9(3) . . . . ?
Co01 N00O C00Q C00Y 9.0(7) . . . . ?
Co01 N00O C00V N00P 172.5(3) . . . . ?
Ti02 Ti03 O00M C01P 112.2(12) . . . . ?
Ti02 Ti04 O00N C01O -137.8(12) . . . . ?
Ti02 O00D C00Z C014 139.3(4) . . . . ?
Ti02 O00D C00Z C01H -92.9(5) . . . . ?
Ti02 O00F C018 C01I 91.6(5) . . . . ?
Ti02 O00F C018 C01R -124.3(5) . . . . ?
Ti03 Ti04 O00N C01O 119.7(13) . . . . ?
Ti03 O00F C018 C01I -81.2(5) . . . . ?
Ti03 O00F C018 C01R 62.9(7) . . . . ?
Ti03 O00K C01K C01N 53.3(11) . . . . ?
Ti03 O00K C01K C01U -127.9(11) . . . . ?
Ti03 O00M C01P C01S -148.7(7) . . . . ?
Ti03 O00M C01P C01T 58(2) . . . . ?
Ti04 Ti03 O00M C01P -145.1(12) . . . . ?
Ti04 O00D C00Z C014 -59.9(6) . . . . ?
Ti04 O00D C00Z C01H 67.9(5) . . . . ?
Ti04 O00K C01K C01N -101.8(8) . . . . ?
Ti04 O00K C01K C01U 77.1(13) . . . . ?
Ti04 O00N C01O C1 -176.0(10) . . . . ?
Ti04 O00N C01O C2 39(2) . . . . ?
Ti04 O00N C01O C5 -37(2) . . . . ?
P05 C00S C00W C016 177.0(4) . . . . ?
P05 C00S C019 C01F -178.5(5) . . . . ?
P006 C00R C00X C013 -179.4(4) . . . . ?
P006 C00R C010 C017 -179.8(4) . . . . ?
P007 C00T C011 C01G 172.2(5) . . . . ?
P007 C00T C01A C01Q -173.1(7) . . . . ?
O009 P05 O00A Ti03 -40.9(2) . . . . ?
O009 P05 O00H Co01 64.4(2) . . . . ?
O009 P05 C00S C00W 168.7(3) . . . . ?
O009 P05 C00S C019 -12.8(4) . . . . ?
O00A Ti03 O00M C01P 31.8(12) . . . . ?
O00A P05 O009 Ti02 39.5(2) . . . . ?
O00A P05 O00H Co01 -61.6(2) . . . . ?
O00A P05 C00S C00W -72.7(3) . . . . ?
O00A P05 C00S C019 105.8(4) . . . . ?
O00B P006 O00E Ti04 40.0(2) . . . . ?
O00B P006 O00G Co01 -63.5(2) . . . . ?
O00B P006 C00R C00X -10.3(4) . . . . ?
O00B P006 C00R C010 169.0(3) . . . . ?
O00C Ti03 O00M C01P -61.1(12) . . . . ?
O00C P007 O00I Co01 65.4(2) . . . . ?
O00C P007 O00J Ti04 -35.4(2) . . . . ?
O00C P007 C00T C011 -161.0(4) . . . . ?
O00C P007 C00T C01A 16.0(5) . . . . ?
O00D Ti04 O00N C01O -143.2(13) . . . . ?
O00E Ti04 O00N C01O -54.4(13) . . . . ?
O00E P006 O00B Ti02 -38.2(2) . . . . ?
O00E P006 O00G Co01 62.6(2) . . . . ?
O00E P006 C00R C00X -128.1(3) . . . . ?
O00E P006 C00R C010 51.2(4) . . . . ?
O00F Ti03 O00M C01P 120.3(12) . . . . ?
O00G P006 O00B Ti02 88.75(19) . . . . ?
O00G P006 O00E Ti04 -87.4(2) . . . . ?
O00G P006 C00R C00X 111.1(4) . . . . ?
O00G P006 C00R C010 -69.6(4) . . . . ?
O00H P05 O009 Ti02 -87.56(18) . . . . ?
O00H P05 O00A Ti03 85.72(19) . . . . ?
O00H P05 C00S C00W 49.1(3) . . . . ?
O00H P05 C00S C019 -132.3(4) . . . . ?
O00I P007 O00C Ti03 -91.94(19) . . . . ?
O00I P007 O00J Ti04 92.5(2) . . . . ?
O00I P007 C00T C011 76.5(4) . . . . ?
O00I P007 C00T C01A -106.6(5) . . . . ?
O00J Ti04 O00N C01O 37.5(13) . . . . ?
O00J P007 O00C Ti03 35.8(2) . . . . ?
O00J P007 O00I Co01 -62.2(2) . . . . ?
O00J P007 C00T C011 -43.3(4) . . . . ?
O00J P007 C00T C01A 133.6(5) . . . . ?
O00K Ti03 O00M C01P -149.7(12) . . . . ?
O00K Ti04 O00N C01O 125.8(13) . . . . ?
O00N C01O C2 C5 -111.0(12) . . . . ?
O00N C01O C5 C2 104.4(12) . . . . ?
N00O C00Q C00U N00P -1.1(5) . . . . ?
N00O C00Q C00U C01E 178.2(5) . . . . ?
N00O C00Q C00Y C01B -179.8(5) . . . . ?
N00P C00U C01E C01D -179.3(7) . . . . ?
C00Q N00O C00V N00P -0.1(5) . . . . ?
C00Q C00U C01E C01D 1.7(10) . . . . ?
C00Q C00Y C01B C01D 1.0(11) . . . . ?
C00R P006 O00B Ti02 -153.01(18) . . . . ?
C00R P006 O00E Ti04 154.41(18) . . . . ?
C00R P006 O00G Co01 179.7(2) . . . . ?
C00R C00X C013 C012 -1.0(8) . . . . ?
C00R C010 C017 C012 -0.6(9) . . . . ?
C00S P05 O009 Ti02 156.11(17) . . . . ?
C00S P05 O00A Ti03 -156.00(19) . . . . ?
C00S P05 O00H Co01 179.7(2) . . . . ?
C00S C00W C016 C01C 2.3(8) . . . . ?
C00S C019 C01F C01C 0.7(10) . . . . ?
C00T P007 O00C Ti03 146.71(18) . . . . ?
C00T P007 O00I Co01 -175.8(2) . . . . ?
C00T P007 O00J Ti04 -148.8(2) . . . . ?
C00T C011 C01G C01L 1.2(11) . . . . ?
C00T C01A C01Q C01L 1.0(16) . . . . ?
C00U N00P C00V N00O -0.6(6) . . . . ?
C00U C00Q C00Y C01B 1.2(8) . . . . ?
C00V N00O C00Q C00U 0.7(5) . . . . ?
C00V N00O C00Q C00Y -178.4(5) . . . . ?
C00V N00P C00U C00Q 1.0(6) . . . . ?
C00V N00P C00U C01E -178.2(7) . . . . ?
C00W C00S C019 C01F 0.0(8) . . . . ?
C00W C016 C01C C01F -1.6(10) . . . . ?
C00X C00R C010 C017 -0.4(7) . . . . ?
C00Y C00Q C00U N00P 178.2(5) . . . . ?
C00Y C00Q C00U C01E -2.6(8) . . . . ?
C00Y C01B C01D C01E -1.9(13) . . . . ?
C010 C00R C00X C013 1.3(7) . . . . ?
C011 C00T C01A C01Q 3.8(11) . . . . ?
C011 C01G C01L C01Q 3.8(14) . . . . ?
C013 C012 C017 C010 0.9(9) . . . . ?
C016 C01C C01F C019 0.2(11) . . . . ?
C017 C012 C013 C00X 0.0(9) . . . . ?
C019 C00S C00W C016 -1.5(6) . . . . ?
C01A C00T C011 C01G -4.9(8) . . . . ?
C01B C01D C01E C00U 0.5(12) . . . . ?
C01G C01L C01Q C01A -4.9(17) . . . . ?
C1 C01O C2 C5 101.7(15) . . . . ?
C1 C01O C5 C2 -111.4(14) . . . . ?

loop_
_platon_squeeze_void_nr
_platon_squeeze_void_average_x
_platon_squeeze_void_average_y
_platon_squeeze_void_average_z
_platon_squeeze_void_volume
_platon_squeeze_void_count_electrons
_platon_squeeze_void_content
1 0.968 0.250 -0.034 324 82 ' '
2 0.032 0.750 -0.040 324 82 ' '
3 0.483 0.287 0.068 20 1 ' '
4 0.517 0.787 0.432 20 1 ' '
5 0.483 0.212 0.567 20 1 ' '
6 0.517 0.712 0.932 20 1 ' '
